data_7214118
loop_
_publ_author_name
'Das, Paramita'
'Dutta, Arghya'
'Bhaumik, Asim'
'Mukhopadhyay, Chhanda'

_publ_section_title
;
 Heterogeneous ditopic ZnFe2O4 catalyzed synthesis of 4H-pyrans: further
 conversion to 1,4-DHPs and report of functional group interconversion
 from amide to ester
;
_journal_issue 3
_journal_name_full 'Green Chemistry'
_journal_page_first 1426
_journal_paper_doi 10.1039/c3gc42095g
_journal_volume 16
_journal_year 2014
_chemical_formula_sum 'C20 H14 N2 O3'
_chemical_formula_weight 330.33
_chemical_name_systematic
; 
 ? 
;
_space_group_IT_number 14
_symmetry_space_group_name_Hall '-P 2ybc'
_symmetry_space_group_name_H-M 'P 1 21/c 1'
_atom_sites_solution_hydrogens geom
_atom_sites_solution_primary direct
_atom_sites_solution_secondary difmap
_audit_creation_method SHELXL-97
_cell_angle_alpha 90.00
_cell_angle_beta 104.8350(10)
_cell_angle_gamma 90.00
_cell_formula_units_Z 4
_cell_length_a 9.0629(11)
_cell_length_b 11.2174(14)
_cell_length_c 16.215(2)
_cell_measurement_temperature 296(2)
_cell_volume 1593.5(3)
_computing_structure_refinement 'SHELXL-97 (Sheldrick, 2008)'
_computing_structure_solution 'SHELXS-97 (Sheldrick, 2008)'
_diffrn_ambient_temperature 296(2)
_diffrn_measured_fraction_theta_full 0.997
_diffrn_measured_fraction_theta_max 0.997
_diffrn_radiation_monochromator graphite
_diffrn_radiation_source 'fine-focus sealed tube'
_diffrn_radiation_type MoK\a
_diffrn_radiation_wavelength 0.71073
_diffrn_reflns_av_R_equivalents 0.0199
_diffrn_reflns_av_sigmaI/netI 0.0187
_diffrn_reflns_limit_h_max 10
_diffrn_reflns_limit_h_min -10
_diffrn_reflns_limit_k_max 13
_diffrn_reflns_limit_k_min -13
_diffrn_reflns_limit_l_max 18
_diffrn_reflns_limit_l_min -18
_diffrn_reflns_number 10656
_diffrn_reflns_theta_full 24.66
_diffrn_reflns_theta_max 24.66
_diffrn_reflns_theta_min 2.23
_exptl_absorpt_coefficient_mu 0.094
_exptl_absorpt_correction_T_max 0.994
_exptl_absorpt_correction_T_min 0.992
_exptl_absorpt_correction_type empirical
_exptl_crystal_density_diffrn 1.377
_exptl_crystal_density_method 'not measured'
_exptl_crystal_F_000 688
_exptl_crystal_size_max 0.09
_exptl_crystal_size_mid 0.07
_exptl_crystal_size_min 0.06
_refine_diff_density_max 0.184
_refine_diff_density_min -0.125
_refine_diff_density_rms 0.029
_refine_ls_extinction_coef 0.0075(17)
_refine_ls_extinction_expression Fc^*^=kFc[1+0.001xFc^2^\l^3^/sin(2\q)]^-1/4^
_refine_ls_extinction_method SHELXL
_refine_ls_goodness_of_fit_ref 0.843
_refine_ls_hydrogen_treatment mixed
_refine_ls_matrix_type full
_refine_ls_number_parameters 234
_refine_ls_number_reflns 2687
_refine_ls_number_restraints 0
_refine_ls_restrained_S_all 0.843
_refine_ls_R_factor_all 0.0437
_refine_ls_R_factor_gt 0.0356
_refine_ls_shift/su_max 0.000
_refine_ls_shift/su_mean 0.000
_refine_ls_structure_factor_coef Fsqd
_refine_ls_weighting_details 'calc w=1/[\s^2^(Fo^2^)+(0.0874P)^2^+0.4205P] where P=(Fo^2^+2Fc^2^)/3'
_refine_ls_weighting_scheme calc
_refine_ls_wR_factor_gt 0.1085
_refine_ls_wR_factor_ref 0.1196
_reflns_number_gt 2238
_reflns_number_total 2687
_reflns_threshold_expression >2sigma(I)
_cod_data_source_file c3gc42095g.txt
_cod_data_source_block a
_cod_original_sg_symbol_H-M 'P 21/c'
_cod_database_code 7214118

loop_
_symmetry_equiv_pos_as_xyz
'x, y, z'
'-x, y+1/2, -z+1/2'
'-x, -y, -z'
'x, -y-1/2, z-1/2'

loop_
_atom_site_label
_atom_site_type_symbol
_atom_site_fract_x
_atom_site_fract_y
_atom_site_fract_z
_atom_site_U_iso_or_equiv
_atom_site_adp_type
_atom_site_occupancy
_atom_site_symmetry_multiplicity
_atom_site_calc_flag
_atom_site_refinement_flags
O1 O 0.28084(13) 0.35602(9) 0.04623(7) 0.0568(3) Uani 1 1 d .
O2 O 0.20885(16) 0.30727(10) 0.16144(8) 0.0703(4) Uani 1 1 d .
O3 O 0.11964(13) 0.52781(9) 0.18626(7) 0.0564(3) Uani 1 1 d .
N1 N -0.00210(19) 0.63697(15) 0.26199(10) 0.0645(4) Uani 1 1 d .
H26 H -0.059(3) 0.698(2) 0.2717(15) 0.097 Uiso 1 1 d .
H25 H 0.011(3) 0.571(2) 0.2954(15) 0.097 Uiso 1 1 d .
N2 N -0.1069(2) 0.91072(14) 0.14283(10) 0.0774(5) Uani 1 1 d .
C1 C 0.3531(2) 0.46940(18) -0.14743(12) 0.0727(5) Uani 1 1 d .
H1 H 0.3933 0.4423 -0.1914 0.087 Uiso 1 1 calc R
C2 C 0.2991(2) 0.58468(18) -0.14938(12) 0.0692(5) Uani 1 1 d .
H2 H 0.3019 0.6343 -0.1949 0.083 Uiso 1 1 calc R
C3 C 0.24120(19) 0.62643(15) -0.08440(10) 0.0581(4) Uani 1 1 d .
H3 H 0.2061 0.7045 -0.0859 0.070 Uiso 1 1 calc R
C4 C 0.23462(16) 0.55233(13) -0.01597(9) 0.0472(4) Uani 1 1 d .
C5 C 0.17566(16) 0.58888(12) 0.05510(9) 0.0444(4) Uani 1 1 d .
C6 C 0.11625(17) 0.71346(12) 0.06032(9) 0.0451(4) Uani 1 1 d .
H6 H 0.0417 0.7310 0.0062 0.054 Uiso 1 1 calc R
C7 C 0.23885(16) 0.80972(12) 0.07555(9) 0.0439(4) Uani 1 1 d .
C8 C 0.2107(2) 0.91689(14) 0.03316(12) 0.0614(5) Uani 1 1 d .
H8 H 0.1210 0.9269 -0.0096 0.074 Uiso 1 1 calc R
C9 C 0.3133(2) 1.00962(15) 0.05313(13) 0.0685(5) Uani 1 1 d .
H9 H 0.2906 1.0816 0.0242 0.082 Uiso 1 1 calc R
C10 C 0.44847(18) 0.99831(14) 0.11483(11) 0.0550(4) Uani 1 1 d .
C11 C 0.5578(2) 1.10110(17) 0.13626(16) 0.0798(6) Uani 1 1 d .
H11A H 0.5681 1.1379 0.0846 0.120 Uiso 1 1 calc R
H11B H 0.6556 1.0727 0.1683 0.120 Uiso 1 1 calc R
H11C H 0.5197 1.1585 0.1696 0.120 Uiso 1 1 calc R
C12 C 0.3483(2) 0.39450(16) -0.08153(12) 0.0644(5) Uani 1 1 d .
H12 H 0.3845 0.3168 -0.0803 0.077 Uiso 1 1 calc R
C13 C 0.28844(17) 0.43675(13) -0.01697(10) 0.0506(4) Uani 1 1 d .
C14 C 0.22012(18) 0.38458(13) 0.11199(10) 0.0513(4) Uani 1 1 d .
C15 C 0.17195(16) 0.50790(13) 0.11504(10) 0.0467(4) Uani 1 1 d .
C16 C 0.04737(17) 0.63289(13) 0.19103(10) 0.0484(4) Uani 1 1 d .
C17 C 0.03421(17) 0.71756(13) 0.13080(10) 0.0475(4) Uani 1 1 d .
C18 C 0.47818(18) 0.89002(15) 0.15583(11) 0.0563(4) Uani 1 1 d .
H18 H 0.5699 0.8791 0.1969 0.068 Uiso 1 1 calc R
C19 C 0.37490(17) 0.79743(13) 0.13731(10) 0.0504(4) Uani 1 1 d .
H19 H 0.3971 0.7258 0.1667 0.061 Uiso 1 1 calc R
C20 C -0.04383(19) 0.82344(14) 0.13889(10) 0.0546(4) Uani 1 1 d .

loop_
_atom_site_aniso_label
_atom_site_aniso_U_11
_atom_site_aniso_U_22
_atom_site_aniso_U_33
_atom_site_aniso_U_23
_atom_site_aniso_U_13
_atom_site_aniso_U_12
O1 0.0686(7) 0.0428(6) 0.0657(7) -0.0057(5) 0.0297(6) -0.0003(5)
O2 0.0983(9) 0.0450(6) 0.0777(8) 0.0077(6) 0.0409(7) 0.0043(6)
O3 0.0758(8) 0.0464(6) 0.0546(7) 0.0029(5) 0.0308(6) 0.0085(5)
N1 0.0835(10) 0.0598(9) 0.0600(9) 0.0010(7) 0.0360(8) 0.0113(8)
N2 0.1070(13) 0.0631(9) 0.0682(10) 0.0027(7) 0.0336(9) 0.0285(9)
C1 0.0833(13) 0.0782(13) 0.0690(12) -0.0182(10) 0.0422(10) -0.0120(10)
C2 0.0845(13) 0.0724(12) 0.0588(11) -0.0039(9) 0.0333(9) -0.0146(10)
C3 0.0687(10) 0.0551(9) 0.0553(10) -0.0039(7) 0.0242(8) -0.0085(8)
C4 0.0474(8) 0.0462(8) 0.0499(9) -0.0088(6) 0.0157(7) -0.0108(6)
C5 0.0444(8) 0.0413(8) 0.0483(8) -0.0061(6) 0.0133(6) -0.0061(6)
C6 0.0474(8) 0.0434(8) 0.0441(8) -0.0004(6) 0.0108(6) -0.0014(6)
C7 0.0477(8) 0.0416(7) 0.0443(8) -0.0022(6) 0.0153(6) -0.0002(6)
C8 0.0617(10) 0.0491(9) 0.0647(10) 0.0091(7) 0.0000(8) -0.0042(7)
C9 0.0763(12) 0.0454(9) 0.0788(12) 0.0108(8) 0.0107(10) -0.0084(8)
C10 0.0561(9) 0.0496(9) 0.0625(10) -0.0093(7) 0.0211(8) -0.0064(7)
C11 0.0755(13) 0.0625(11) 0.1024(15) -0.0171(10) 0.0244(11) -0.0200(9)
C12 0.0691(11) 0.0586(10) 0.0751(12) -0.0168(9) 0.0358(9) -0.0060(8)
C13 0.0514(9) 0.0477(8) 0.0564(9) -0.0078(7) 0.0204(7) -0.0097(7)
C14 0.0576(9) 0.0432(8) 0.0566(9) -0.0041(7) 0.0211(7) -0.0041(7)
C15 0.0498(8) 0.0440(8) 0.0486(8) -0.0041(6) 0.0170(7) -0.0032(6)
C16 0.0492(8) 0.0461(8) 0.0520(9) -0.0055(7) 0.0168(7) -0.0008(6)
C17 0.0470(8) 0.0441(8) 0.0534(9) -0.0042(6) 0.0163(7) -0.0007(6)
C18 0.0481(9) 0.0609(10) 0.0574(10) -0.0080(7) 0.0088(7) -0.0007(7)
C19 0.0533(9) 0.0451(8) 0.0522(9) 0.0034(6) 0.0124(7) 0.0022(7)
C20 0.0627(10) 0.0520(9) 0.0513(9) -0.0016(7) 0.0185(8) 0.0043(8)

loop_
_atom_type_symbol
_atom_type_description
_atom_type_scat_dispersion_real
_atom_type_scat_dispersion_imag
_atom_type_scat_source
C C 0.0033 0.0016 'International Tables Vol C Tables 4.2.6.8 and 6.1.1.4'
H H 0.0000 0.0000 'International Tables Vol C Tables 4.2.6.8 and 6.1.1.4'
N N 0.0061 0.0033 'International Tables Vol C Tables 4.2.6.8 and 6.1.1.4'
O O 0.0106 0.0060 'International Tables Vol C Tables 4.2.6.8 and 6.1.1.4'

loop_
_geom_angle_atom_site_label_1
_geom_angle_atom_site_label_2
_geom_angle_atom_site_label_3
_geom_angle
C14 O1 C13 122.33(12)
C16 O3 C15 117.60(12)
C16 N1 H26 120.8(15)
C16 N1 H25 117.6(15)
H26 N1 H25 121(2)
C12 C1 C2 120.71(16)
C12 C1 H1 119.6
C2 C1 H1 119.6
C3 C2 C1 120.31(17)
C3 C2 H2 119.8
C1 C2 H2 119.8
C2 C3 C4 120.51(16)
C2 C3 H3 119.7
C4 C3 H3 119.7
C13 C4 C3 117.34(14)
C13 C4 C5 118.46(14)
C3 C4 C5 124.19(14)
C15 C5 C4 117.98(13)
C15 C5 C6 120.86(13)
C4 C5 C6 121.13(13)
C5 C6 C17 108.77(12)
C5 C6 C7 114.20(12)
C17 C6 C7 109.54(11)
C5 C6 H6 108.0
C17 C6 H6 108.0
C7 C6 H6 108.0
C8 C7 C19 117.79(14)
C8 C7 C6 120.26(14)
C19 C7 C6 121.68(13)
C7 C8 C9 120.97(16)
C7 C8 H8 119.5
C9 C8 H8 119.5
C10 C9 C8 121.57(16)
C10 C9 H9 119.2
C8 C9 H9 119.2
C9 C10 C18 117.40(15)
C9 C10 C11 120.64(16)
C18 C10 C11 121.96(17)
C10 C11 H11A 109.5
C10 C11 H11B 109.5
H11A C11 H11B 109.5
C10 C11 H11C 109.5
H11A C11 H11C 109.5
H11B C11 H11C 109.5
C1 C12 C13 118.61(17)
C1 C12 H12 120.7
C13 C12 H12 120.7
C12 C13 O1 116.18(14)
C12 C13 C4 122.51(15)
O1 C13 C4 121.29(13)
O2 C14 O1 118.30(14)
O2 C14 C15 125.81(15)
O1 C14 C15 115.88(13)
C5 C15 O3 125.36(13)
C5 C15 C14 123.88(14)
O3 C15 C14 110.74(13)
N1 C16 C17 127.80(14)
N1 C16 O3 110.53(14)
C17 C16 O3 121.66(13)
C16 C17 C20 118.80(14)
C16 C17 C6 123.82(13)
C20 C17 C6 116.87(13)
C10 C18 C19 121.41(15)
C10 C18 H18 119.3
C19 C18 H18 119.3
C18 C19 C7 120.84(14)
C18 C19 H19 119.6
C7 C19 H19 119.6
N2 C20 C17 177.70(18)

loop_
_geom_bond_atom_site_label_1
_geom_bond_atom_site_label_2
_geom_bond_distance
O1 C14 1.3576(19)
O1 C13 1.3823(19)
O2 C14 1.2032(19)
O3 C16 1.3603(18)
O3 C15 1.3742(18)
N1 C16 1.338(2)
N1 H26 0.90(3)
N1 H25 0.90(3)
N2 C20 1.144(2)
C1 C12 1.369(3)
C1 C2 1.380(3)
C1 H1 0.9300
C2 C3 1.374(2)
C2 H2 0.9300
C3 C4 1.400(2)
C3 H3 0.9300
C4 C13 1.387(2)
C4 C5 1.448(2)
C5 C15 1.337(2)
C5 C6 1.508(2)
C6 C17 1.515(2)
C6 C7 1.524(2)
C6 H6 0.9800
C7 C8 1.376(2)
C7 C19 1.382(2)
C8 C9 1.378(2)
C8 H8 0.9300
C9 C10 1.375(3)
C9 H9 0.9300
C10 C18 1.378(2)
C10 C11 1.502(2)
C11 H11A 0.9600
C11 H11B 0.9600
C11 H11C 0.9600
C12 C13 1.380(2)
C12 H12 0.9300
C14 C15 1.455(2)
C16 C17 1.346(2)
C17 C20 1.406(2)
C18 C19 1.379(2)
C18 H18 0.9300
C19 H19 0.9300
